data_2310565
loop_
_publ_author_name
'Donohue, J.'

_publ_section_title
;
 Concerning the evidence for the molecular symmetry of I F7
;
_journal_name_full 'Acta Crystallographica (1,1948-23,1967)'
_journal_page_first 1018
_journal_page_last 1021
_journal_volume 18
_journal_year 1965
_chemical_formula_sum 'F7 I'
_chemical_name_systematic 'I F7'
_space_group_IT_number 41
_symmetry_space_group_name_Hall 'A 2 -2ab'
_symmetry_space_group_name_H-M 'A b a 2'
_cell_angle_alpha 90
_cell_angle_beta 90
_cell_angle_gamma 90
_cell_formula_units_Z 4
_cell_length_a 8.74
_cell_length_b 8.87
_cell_length_c 6.14
_cell_volume 475.996
_citation_journal_id_ASTM ACCRA9
_cod_data_source_file Donohue_ACCRA9_1965_1891.cif
_cod_data_source_block F7I1
_cod_original_cell_volume 475.9961
_cod_original_formula_sum 'F7 I1'
_cod_database_code 2310565

loop_
_symmetry_equiv_pos_as_xyz
x,y,z
-x,-y,z
-x+1/2,y+1/2,z
x+1/2,-y+1/2,z
x,y+1/2,z+1/2
-x,-y+1/2,z+1/2
-x+1/2,y+1,z+1/2
x+1/2,-y+1,z+1/2

loop_
_atom_site_label
_atom_site_type_symbol
_atom_site_fract_x
_atom_site_fract_y
_atom_site_fract_z
_atom_site_occupancy
_atom_site_U_iso_or_equiv
F2 F-1 0.07 0.0864 0.2509 1 0.0
I1 I+7 0 0 0 1 0.0
F4 F-1 -0.1661 0.1215 0.0379 1 0.0
F1 F-1 0 0 0.296 1 0.0
F3 F-1 0.1169 0.1624 0.0989 1 0.0
